data_1554387
loop_
_publ_author_name
'Li, Jia'
'Luo, Man'
'Sheng, Xingchao'
'Hua, Haiming'
'Yao, Weiwei'
'Pullarkat, Sumod A.'
'Xu, Li'
'Ma, Mengtao'

_publ_section_title
;
 Unsymmetrical \b-diketiminate magnesium(i) complexes: syntheses and
 application in catalytic hydroboration of alkyne, nitrile and carbonyl
 compounds
;
_journal_issue 24
_journal_name_full 'Organic Chemistry Frontiers'
_journal_page_first 3538
_journal_paper_doi 10.1039/C8QO00720A
_journal_volume 5
_journal_year 2018
_chemical_formula_moiety 'C51 H55 I Mg N2 O'
_chemical_formula_sum 'C51 H55 I Mg N2 O'
_chemical_formula_weight 863.18
_space_group_crystal_system monoclinic
_space_group_IT_number 15
_space_group_name_Hall '-C 2yc'
_space_group_name_H-M_alt 'C 1 2/c 1'
_atom_sites_solution_hydrogens geom
_audit_creation_method SHELXL-2014/7
_audit_update_record
;
2018-01-02 deposited with the CCDC.
2018-11-06 downloaded from the CCDC.
;
_cell_angle_alpha 90
_cell_angle_beta 105.996(3)
_cell_angle_gamma 90
_cell_formula_units_Z 8
_cell_length_a 25.689(3)
_cell_length_b 11.0511(14)
_cell_length_c 32.698(4)
_cell_measurement_reflns_used 9924
_cell_measurement_temperature 298(2)
_cell_measurement_theta_max 29.9415
_cell_measurement_theta_min 2.273
_cell_volume 8923.3(19)
_computing_structure_refinement 'SHELXL-2014/7 (Sheldrick, 2014)'
_diffrn_ambient_temperature 298(2)
_diffrn_measured_fraction_theta_full 0.997
_diffrn_measured_fraction_theta_max 0.982
_diffrn_measurement_device_type 'BRUKER D8 VENTURE PHOTON'
_diffrn_measurement_method 'PHI AND OMEGA SCANS'
_diffrn_radiation_type MoK\a
_diffrn_radiation_wavelength 0.71073
_diffrn_reflns_av_R_equivalents 0.0290
_diffrn_reflns_av_unetI/netI 0.0435
_diffrn_reflns_Laue_measured_fraction_full 0.997
_diffrn_reflns_Laue_measured_fraction_max 0.982
_diffrn_reflns_limit_h_max 35
_diffrn_reflns_limit_h_min -37
_diffrn_reflns_limit_k_max 15
_diffrn_reflns_limit_k_min -14
_diffrn_reflns_limit_l_max 45
_diffrn_reflns_limit_l_min -46
_diffrn_reflns_number 30653
_diffrn_reflns_point_group_measured_fraction_full 0.997
_diffrn_reflns_point_group_measured_fraction_max 0.982
_diffrn_reflns_theta_full 25.242
_diffrn_reflns_theta_max 30.998
_diffrn_reflns_theta_min 2.273
_diffrn_source 'FINE-FOCUS SEALED TUBE'
_exptl_absorpt_coefficient_mu 0.770
_exptl_crystal_colour colorless
_exptl_crystal_density_diffrn 1.285
_exptl_crystal_description block
_exptl_crystal_F_000 3584
_exptl_crystal_size_max 0.3
_exptl_crystal_size_mid 0.2
_exptl_crystal_size_min 0.15
_refine_diff_density_max 1.045
_refine_diff_density_min -1.294
_refine_diff_density_rms 0.068
_refine_ls_extinction_method none
_refine_ls_goodness_of_fit_ref 1.015
_refine_ls_hydrogen_treatment constr
_refine_ls_matrix_type full
_refine_ls_number_parameters 513
_refine_ls_number_reflns 13941
_refine_ls_number_restraints 0
_refine_ls_restrained_S_all 1.015
_refine_ls_R_factor_all 0.0857
_refine_ls_R_factor_gt 0.0517
_refine_ls_shift/su_max 0.003
_refine_ls_shift/su_mean 0.000
_refine_ls_structure_factor_coef Fsqd
_refine_ls_weighting_details 'w=1/[\s^2^(Fo^2^)+(0.0597P)^2^+14.1662P] where P=(Fo^2^+2Fc^2^)/3'
_refine_ls_weighting_scheme calc
_refine_ls_wR_factor_gt 0.1234
_refine_ls_wR_factor_ref 0.1396
_reflns_Friedel_coverage 0.000
_reflns_number_gt 9596
_reflns_number_total 14202
_reflns_threshold_expression 'I > 2\s(I)'
_cod_data_source_file c8qo00720a2.cif
_cod_data_source_block 1111_a_CCDC1
_cod_original_sg_symbol_H-M 'C 2/c'
_cod_database_code 1554387
_shelx_shelxl_version_number 2014/7
_shelx_space_group_comment
;
The symmetry employed for this shelxl refinement is uniquely defined
by the following loop, which should always be used as a source of
symmetry information in preference to the above space-group names.
They are only intended as comments.
;

loop_
_space_group_symop_operation_xyz
'x, y, z'
'-x, y, -z+1/2'
'x+1/2, y+1/2, z'
'-x+1/2, y+1/2, -z+1/2'
'-x, -y, -z'
'x, -y, z-1/2'
'-x+1/2, -y+1/2, -z'
'x+1/2, -y+1/2, z-1/2'

loop_
_atom_site_label
_atom_site_type_symbol
_atom_site_fract_x
_atom_site_fract_y
_atom_site_fract_z
_atom_site_U_iso_or_equiv
_atom_site_adp_type
_atom_site_occupancy
_atom_site_site_symmetry_order
_atom_site_calc_flag
_atom_site_refinement_flags_posn
_atom_site_refinement_flags_adp
I1 I 0.31403(2) 0.08633(2) 0.27824(2) 0.05807(9) Uani 1 1 d . .
C1 C 0.33842(11) 0.1307(3) 0.46674(9) 0.0439(6) Uani 1 1 d . .
H1A H 0.3012 0.1559 0.4587 0.066 Uiso 1 1 calc R U
H1B H 0.3586 0.1789 0.4902 0.066 Uiso 1 1 calc R U
H1C H 0.3406 0.0470 0.4750 0.066 Uiso 1 1 calc R U
N1 N 0.33805(7) 0.21862(17) 0.39728(6) 0.0274(4) Uani 1 1 d . .
O1 O 0.36115(8) 0.38738(18) 0.31703(6) 0.0434(4) Uani 1 1 d . .
Mg1 Mg 0.36842(3) 0.21987(7) 0.34540(2) 0.02908(16) Uani 1 1 d . .
N2 N 0.44401(7) 0.16275(17) 0.37730(6) 0.0287(4) Uani 1 1 d . .
C2 C 0.36181(9) 0.1465(2) 0.42942(8) 0.0306(5) Uani 1 1 d . .
C6 C 0.29482(9) 0.2928(2) 0.40261(7) 0.0284(4) Uani 1 1 d . .
C5 C 0.50000(10) 0.0237(3) 0.43079(10) 0.0450(6) Uani 1 1 d . .
H5A H 0.5211 0.0188 0.4107 0.068 Uiso 1 1 calc R U
H5B H 0.4910 -0.0564 0.4379 0.068 Uiso 1 1 calc R U
H5C H 0.5206 0.0643 0.4560 0.068 Uiso 1 1 calc R U
C4 C 0.44878(9) 0.0935(2) 0.41140(8) 0.0315(5) Uani 1 1 d . .
C3 C 0.40929(10) 0.0818(2) 0.43304(9) 0.0362(5) Uani 1 1 d . .
H3 H 0.4158 0.0204 0.4533 0.043 Uiso 1 1 calc R U
C7 C 0.24081(9) 0.2631(2) 0.38326(7) 0.0288(4) Uani 1 1 d . .
C9 C 0.21198(11) 0.4399(2) 0.41501(9) 0.0404(6) Uani 1 1 d . .
C8 C 0.20061(10) 0.3373(2) 0.39016(8) 0.0368(5) Uani 1 1 d . .
H8 H 0.1646 0.3172 0.3776 0.044 Uiso 1 1 calc R U
C10 C 0.26561(12) 0.4696(3) 0.43230(9) 0.0426(6) Uani 1 1 d . .
H10 H 0.2741 0.5400 0.4484 0.051 Uiso 1 1 calc R U
C11 C 0.30724(10) 0.3982(2) 0.42657(8) 0.0367(5) Uani 1 1 d . .
C12 C 0.36500(12) 0.4343(3) 0.44632(11) 0.0530(8) Uani 1 1 d . .
H12A H 0.3842 0.4347 0.4249 0.079 Uiso 1 1 calc R U
H12B H 0.3817 0.3775 0.4682 0.079 Uiso 1 1 calc R U
H12C H 0.3661 0.5137 0.4584 0.079 Uiso 1 1 calc R U
C13 C 0.16736(13) 0.5150(3) 0.42304(12) 0.0576(8) Uani 1 1 d . .
H13A H 0.1728 0.5983 0.4169 0.086 Uiso 1 1 calc R U
H13B H 0.1675 0.5072 0.4523 0.086 Uiso 1 1 calc R U
H13C H 0.1332 0.4877 0.4051 0.086 Uiso 1 1 calc R U
C14 C 0.22645(9) 0.1483(2) 0.35692(8) 0.0305(5) Uani 1 1 d . .
H14 H 0.2546 0.1374 0.3422 0.037 Uiso 1 1 calc R U
C15 C 0.17324(9) 0.1619(2) 0.32249(8) 0.0332(5) Uani 1 1 d . .
C17 C 0.07851(11) 0.1236(3) 0.29186(10) 0.0504(7) Uani 1 1 d . .
H17 H 0.0472 0.0825 0.2926 0.061 Uiso 1 1 calc R U
C16 C 0.12632(10) 0.1021(3) 0.32319(9) 0.0394(6) Uani 1 1 d . .
H16 H 0.1268 0.0470 0.3448 0.047 Uiso 1 1 calc R U
C18 C 0.07687(12) 0.2041(3) 0.26000(10) 0.0545(8) Uani 1 1 d . .
H18 H 0.0445 0.2189 0.2393 0.065 Uiso 1 1 calc R U
C19 C 0.12316(13) 0.2630(3) 0.25872(10) 0.0580(8) Uani 1 1 d . .
H19 H 0.1224 0.3178 0.2370 0.070 Uiso 1 1 calc R U
C01D C 0.42693(14) 0.3513(4) 0.27820(10) 0.0586(8) Uani 1 1 d . .
H01A H 0.4231 0.2653 0.2805 0.088 Uiso 1 1 calc R U
H01B H 0.4553 0.3799 0.3020 0.088 Uiso 1 1 calc R U
H01C H 0.4359 0.3695 0.2522 0.088 Uiso 1 1 calc R U
C01G C 0.31305(15) 0.4558(4) 0.31776(12) 0.0634(9) Uani 1 1 d . .
H01D H 0.2960 0.4175 0.3374 0.076 Uiso 1 1 calc R U
H01E H 0.2876 0.4534 0.2897 0.076 Uiso 1 1 calc R U
C01I C 0.37527(15) 0.4116(3) 0.27799(10) 0.0577(8) Uani 1 1 d . .
H01F H 0.3788 0.4982 0.2747 0.069 Uiso 1 1 calc R U
H01G H 0.3466 0.3826 0.2540 0.069 Uiso 1 1 calc R U
C01K C 0.3248(2) 0.5832(4) 0.33043(18) 0.1017(17) Uani 1 1 d . .
H01H H 0.3346 0.6260 0.3081 0.153 Uiso 1 1 calc R U
H01I H 0.3541 0.5866 0.3560 0.153 Uiso 1 1 calc R U
H01J H 0.2932 0.6198 0.3354 0.153 Uiso 1 1 calc R U
C20 C 0.17103(12) 0.2413(3) 0.28954(10) 0.0498(7) Uani 1 1 d . .
H20 H 0.2024 0.2809 0.2881 0.060 Uiso 1 1 calc R U
C21 C 0.22909(9) 0.0379(2) 0.38514(8) 0.0350(5) Uani 1 1 d . .
C22 C 0.20624(12) 0.0368(3) 0.41849(10) 0.0482(7) Uani 1 1 d . .
H22 H 0.1882 0.1052 0.4240 0.058 Uiso 1 1 calc R U
C23 C 0.20962(13) -0.0641(3) 0.44399(12) 0.0584(8) Uani 1 1 d . .
H23 H 0.1936 -0.0634 0.4662 0.070 Uiso 1 1 calc R U
C24 C 0.23619(14) -0.1641(3) 0.43676(13) 0.0636(10) Uani 1 1 d . .
H24 H 0.2387 -0.2317 0.4541 0.076 Uiso 1 1 calc R U
C25 C 0.25918(15) -0.1652(3) 0.40413(13) 0.0651(10) Uani 1 1 d . .
H25 H 0.2773 -0.2341 0.3991 0.078 Uiso 1 1 calc R U
C26 C 0.25598(12) -0.0647(3) 0.37804(11) 0.0494(7) Uani 1 1 d . .
H26 H 0.2720 -0.0665 0.3558 0.059 Uiso 1 1 calc R U
C27 C 0.49169(8) 0.1814(2) 0.36367(7) 0.0284(4) Uani 1 1 d . .
C28 C 0.52530(8) 0.2792(2) 0.37947(7) 0.0273(4) Uani 1 1 d . .
C29 C 0.57095(9) 0.2971(2) 0.36539(8) 0.0332(5) Uani 1 1 d . .
H29 H 0.5930 0.3636 0.3754 0.040 Uiso 1 1 calc R U
C30 C 0.58480(10) 0.2194(3) 0.33705(8) 0.0377(5) Uani 1 1 d . .
C31 C 0.55034(11) 0.1248(3) 0.32132(8) 0.0418(6) Uani 1 1 d . .
H31 H 0.5586 0.0731 0.3015 0.050 Uiso 1 1 calc R U
C32 C 0.50395(10) 0.1035(2) 0.33381(8) 0.0354(5) Uani 1 1 d . .
C33 C 0.46822(12) -0.0010(3) 0.31540(11) 0.0536(8) Uani 1 1 d . .
H33A H 0.4384 0.0270 0.2927 0.080 Uiso 1 1 calc R U
H33B H 0.4548 -0.0375 0.3371 0.080 Uiso 1 1 calc R U
H33C H 0.4886 -0.0596 0.3046 0.080 Uiso 1 1 calc R U
C34 C 0.63686(12) 0.2347(4) 0.32523(10) 0.0567(8) Uani 1 1 d . .
H34A H 0.6344 0.1933 0.2989 0.085 Uiso 1 1 calc R U
H34B H 0.6661 0.2012 0.3472 0.085 Uiso 1 1 calc R U
H34C H 0.6434 0.3192 0.3220 0.085 Uiso 1 1 calc R U
C35 C 0.51401(8) 0.3616(2) 0.41315(7) 0.0277(4) Uani 1 1 d . .
H35 H 0.4751 0.3550 0.4103 0.033 Uiso 1 1 calc R U
C36 C 0.54260(9) 0.3195(2) 0.45777(7) 0.0296(4) Uani 1 1 d . .
C37 C 0.59284(10) 0.2648(3) 0.46811(8) 0.0387(5) Uani 1 1 d . .
H37 H 0.6105 0.2537 0.4471 0.046 Uiso 1 1 calc R U
C38 C 0.61731(12) 0.2263(3) 0.50908(9) 0.0476(7) Uani 1 1 d . .
H38 H 0.6513 0.1902 0.5155 0.057 Uiso 1 1 calc R U
C39 C 0.59157(14) 0.2412(3) 0.54018(9) 0.0505(7) Uani 1 1 d . .
H39 H 0.6078 0.2144 0.5677 0.061 Uiso 1 1 calc R U
C40 C 0.54205(14) 0.2954(3) 0.53070(9) 0.0513(7) Uani 1 1 d . .
H40 H 0.5246 0.3063 0.5519 0.062 Uiso 1 1 calc R U
C41 C 0.51786(11) 0.3342(3) 0.48995(9) 0.0411(6) Uani 1 1 d . .
H41 H 0.4841 0.3712 0.4839 0.049 Uiso 1 1 calc R U
C42 C 0.52468(9) 0.4941(2) 0.40562(8) 0.0312(5) Uani 1 1 d . .
C43 C 0.56932(11) 0.5556(2) 0.42917(10) 0.0439(6) Uani 1 1 d . .
H43 H 0.5942 0.5168 0.4514 0.053 Uiso 1 1 calc R U
C44 C 0.57745(13) 0.6761(3) 0.41992(12) 0.0545(8) Uani 1 1 d . .
H44 H 0.6081 0.7168 0.4358 0.065 Uiso 1 1 calc R U
C45 C 0.54135(15) 0.7344(3) 0.38819(11) 0.0560(8) Uani 1 1 d . .
H45 H 0.5473 0.8145 0.3820 0.067 Uiso 1 1 calc R U
C46 C 0.49616(17) 0.6754(3) 0.36527(11) 0.0609(9) Uani 1 1 d . .
H46 H 0.4709 0.7156 0.3436 0.073 Uiso 1 1 calc R U
C47 C 0.48771(13) 0.5557(3) 0.37410(9) 0.0476(7) Uani 1 1 d . .
H47 H 0.4566 0.5164 0.3585 0.057 Uiso 1 1 calc R U

loop_
_atom_site_aniso_label
_atom_site_aniso_U_11
_atom_site_aniso_U_22
_atom_site_aniso_U_33
_atom_site_aniso_U_23
_atom_site_aniso_U_13
_atom_site_aniso_U_12
I1 0.04636(12) 0.08061(18) 0.04644(12) -0.02484(10) 0.01143(8) -0.01617(10)
C1 0.0421(14) 0.0535(17) 0.0389(14) 0.0093(13) 0.0161(11) -0.0009(12)
N1 0.0238(8) 0.0274(9) 0.0309(9) -0.0008(8) 0.0072(7) -0.0015(7)
O1 0.0501(11) 0.0416(11) 0.0396(10) 0.0111(8) 0.0141(8) 0.0048(8)
Mg1 0.0248(3) 0.0330(4) 0.0287(4) -0.0002(3) 0.0060(3) -0.0018(3)
N2 0.0225(8) 0.0269(10) 0.0363(10) -0.0024(8) 0.0072(7) -0.0014(7)
C2 0.0271(10) 0.0319(12) 0.0326(11) 0.0017(10) 0.0080(9) -0.0065(9)
C6 0.0275(10) 0.0279(11) 0.0305(11) 0.0014(9) 0.0092(8) -0.0007(8)
C5 0.0343(12) 0.0368(14) 0.0642(18) 0.0136(13) 0.0140(12) 0.0086(10)
C4 0.0283(10) 0.0221(11) 0.0423(13) 0.0005(10) 0.0066(9) 0.0002(8)
C3 0.0338(11) 0.0306(12) 0.0445(14) 0.0116(11) 0.0111(10) 0.0015(9)
C7 0.0267(10) 0.0281(11) 0.0327(11) 0.0021(9) 0.0099(9) -0.0022(8)
C9 0.0432(14) 0.0343(14) 0.0469(15) 0.0026(11) 0.0179(11) 0.0083(10)
C8 0.0296(11) 0.0379(14) 0.0441(14) 0.0017(11) 0.0119(10) 0.0019(10)
C10 0.0520(15) 0.0320(13) 0.0441(15) -0.0076(12) 0.0138(12) 0.0011(11)
C11 0.0374(12) 0.0329(13) 0.0381(13) -0.0046(11) 0.0077(10) -0.0031(10)
C12 0.0441(15) 0.0468(17) 0.0620(19) -0.0193(15) 0.0044(13) -0.0096(12)
C13 0.0575(18) 0.0475(18) 0.075(2) -0.0029(16) 0.0312(17) 0.0169(14)
C14 0.0229(9) 0.0317(12) 0.0365(12) -0.0038(10) 0.0079(9) -0.0038(8)
C15 0.0273(10) 0.0344(13) 0.0374(12) -0.0037(10) 0.0078(9) -0.0035(9)
C17 0.0280(12) 0.070(2) 0.0521(17) -0.0082(15) 0.0084(11) -0.0106(12)
C16 0.0304(11) 0.0462(15) 0.0409(14) -0.0032(12) 0.0086(10) -0.0074(10)
C18 0.0350(14) 0.073(2) 0.0475(16) -0.0027(16) -0.0012(12) 0.0056(14)
C19 0.0551(18) 0.065(2) 0.0473(17) 0.0161(16) 0.0035(14) 0.0008(15)
C01D 0.0583(19) 0.073(2) 0.0446(17) 0.0049(16) 0.0138(14) 0.0003(17)
C01G 0.062(2) 0.072(2) 0.062(2) 0.0240(18) 0.0262(17) 0.0177(17)
C01I 0.069(2) 0.062(2) 0.0452(16) 0.0167(15) 0.0221(15) 0.0078(16)
C01K 0.139(5) 0.071(3) 0.107(4) 0.006(3) 0.054(4) 0.040(3)
C20 0.0384(14) 0.0564(18) 0.0514(16) 0.0090(14) 0.0067(12) -0.0069(12)
C21 0.0232(10) 0.0324(12) 0.0449(14) 0.0004(11) 0.0020(9) -0.0040(9)
C22 0.0401(14) 0.0470(16) 0.0595(18) 0.0107(14) 0.0170(13) 0.0017(12)
C23 0.0469(16) 0.065(2) 0.061(2) 0.0192(17) 0.0099(14) -0.0113(15)
C24 0.0537(19) 0.0483(19) 0.076(2) 0.0197(18) -0.0038(17) -0.0059(15)
C25 0.065(2) 0.0366(17) 0.079(2) 0.0022(17) -0.0062(18) 0.0108(14)
C26 0.0456(15) 0.0407(16) 0.0558(18) -0.0031(13) 0.0037(13) 0.0046(12)
C27 0.0239(9) 0.0289(11) 0.0318(11) -0.0001(9) 0.0066(8) 0.0023(8)
C28 0.0257(10) 0.0285(11) 0.0277(10) -0.0018(9) 0.0073(8) -0.0002(8)
C29 0.0302(11) 0.0366(13) 0.0346(12) -0.0013(10) 0.0119(9) -0.0048(9)
C30 0.0345(12) 0.0505(15) 0.0307(12) -0.0010(11) 0.0136(10) 0.0023(11)
C31 0.0395(13) 0.0524(16) 0.0341(13) -0.0122(12) 0.0113(10) 0.0073(11)
C32 0.0339(11) 0.0337(13) 0.0367(12) -0.0091(10) 0.0067(10) 0.0022(9)
C33 0.0492(16) 0.0427(16) 0.067(2) -0.0246(15) 0.0123(14) -0.0010(13)
C34 0.0432(15) 0.088(2) 0.0466(16) -0.0037(17) 0.0257(13) -0.0016(15)
C35 0.0226(9) 0.0290(11) 0.0322(11) -0.0050(9) 0.0091(8) -0.0010(8)
C36 0.0309(10) 0.0269(11) 0.0314(11) -0.0051(9) 0.0096(9) -0.0046(8)
C37 0.0340(12) 0.0436(15) 0.0386(13) -0.0037(11) 0.0101(10) 0.0032(10)
C38 0.0441(15) 0.0458(16) 0.0468(16) 0.0021(13) 0.0025(12) 0.0062(12)
C39 0.0665(19) 0.0430(16) 0.0363(14) 0.0075(12) 0.0044(13) -0.0043(14)
C40 0.0646(19) 0.0558(18) 0.0393(15) 0.0004(14) 0.0240(14) -0.0057(15)
C41 0.0411(13) 0.0466(16) 0.0393(14) -0.0027(12) 0.0173(11) 0.0017(11)
C42 0.0345(11) 0.0279(11) 0.0333(12) -0.0042(10) 0.0128(9) 0.0013(9)
C43 0.0360(13) 0.0342(14) 0.0587(17) -0.0034(13) 0.0085(12) -0.0014(10)
C44 0.0505(17) 0.0341(15) 0.084(2) -0.0099(16) 0.0268(16) -0.0096(12)
C45 0.083(2) 0.0294(14) 0.069(2) 0.0003(14) 0.0422(19) 0.0029(15)
C46 0.095(3) 0.0389(17) 0.0451(17) 0.0069(14) 0.0136(17) 0.0177(17)
C47 0.0588(17) 0.0394(15) 0.0379(14) -0.0020(12) 0.0019(12) 0.0031(13)

loop_
_atom_type_symbol
_atom_type_description
_atom_type_scat_dispersion_real
_atom_type_scat_dispersion_imag
_atom_type_scat_source
C C 0.0033 0.0016 'International Tables Vol C Tables 4.2.6.8 and 6.1.1.4'
H H 0.0000 0.0000 'International Tables Vol C Tables 4.2.6.8 and 6.1.1.4'
N N 0.0061 0.0033 'International Tables Vol C Tables 4.2.6.8 and 6.1.1.4'
O O 0.0106 0.0060 'International Tables Vol C Tables 4.2.6.8 and 6.1.1.4'
Mg Mg 0.0486 0.0363 'International Tables Vol C Tables 4.2.6.8 and 6.1.1.4'
I I -0.4742 1.8119 'International Tables Vol C Tables 4.2.6.8 and 6.1.1.4'

loop_
_geom_angle_atom_site_label_1
_geom_angle_atom_site_label_2
_geom_angle_atom_site_label_3
_geom_angle
C2 C1 H1A 109.5
C2 C1 H1B 109.5
H1A C1 H1B 109.5
C2 C1 H1C 109.5
H1A C1 H1C 109.5
H1B C1 H1C 109.5
C2 N1 C6 116.86(19)
C2 N1 Mg1 117.51(15)
C6 N1 Mg1 125.57(15)
C01I O1 C01G 109.8(2)
C01I O1 Mg1 123.49(19)
C01G O1 Mg1 115.64(18)
N2 Mg1 N1 95.77(8)
N2 Mg1 O1 117.76(9)
N1 Mg1 O1 111.78(8)
N2 Mg1 I1 117.07(6)
N1 Mg1 I1 116.10(6)
O1 Mg1 I1 99.39(6)
C4 N2 C27 117.11(19)
C4 N2 Mg1 117.57(15)
C27 N2 Mg1 125.03(15)
N1 C2 C3 125.3(2)
N1 C2 C1 120.7(2)
C3 C2 C1 114.0(2)
C11 C6 C7 119.8(2)
C11 C6 N1 118.9(2)
C7 C6 N1 121.2(2)
C4 C5 H5A 109.5
C4 C5 H5B 109.5
H5A C5 H5B 109.5
C4 C5 H5C 109.5
H5A C5 H5C 109.5
H5B C5 H5C 109.5
N2 C4 C3 124.6(2)
N2 C4 C5 121.0(2)
C3 C4 C5 114.4(2)
C2 C3 C4 130.8(2)
C2 C3 H3 114.6
C4 C3 H3 114.6
C8 C7 C6 118.6(2)
C8 C7 C14 120.7(2)
C6 C7 C14 120.6(2)
C10 C9 C8 117.6(2)
C10 C9 C13 121.6(3)
C8 C9 C13 120.8(3)
C9 C8 C7 122.5(2)
C9 C8 H8 118.8
C7 C8 H8 118.8
C9 C10 C11 122.1(3)
C9 C10 H10 118.9
C11 C10 H10 118.9
C10 C11 C6 119.2(2)
C10 C11 C12 120.0(2)
C6 C11 C12 120.7(2)
C11 C12 H12A 109.5
C11 C12 H12B 109.5
H12A C12 H12B 109.5
C11 C12 H12C 109.5
H12A C12 H12C 109.5
H12B C12 H12C 109.5
C9 C13 H13A 109.5
C9 C13 H13B 109.5
H13A C13 H13B 109.5
C9 C13 H13C 109.5
H13A C13 H13C 109.5
H13B C13 H13C 109.5
C15 C14 C7 111.5(2)
C15 C14 C21 114.15(19)
C7 C14 C21 111.3(2)
C15 C14 H14 106.5
C7 C14 H14 106.5
C21 C14 H14 106.5
C20 C15 C16 118.0(2)
C20 C15 C14 118.5(2)
C16 C15 C14 123.5(2)
C18 C17 C16 120.8(3)
C18 C17 H17 119.6
C16 C17 H17 119.6
C15 C16 C17 120.4(3)
C15 C16 H16 119.8
C17 C16 H16 119.8
C17 C18 C19 119.4(3)
C17 C18 H18 120.3
C19 C18 H18 120.3
C18 C19 C20 120.2(3)
C18 C19 H19 119.9
C20 C19 H19 119.9
C01I C01D H01A 109.5
C01I C01D H01B 109.5
H01A C01D H01B 109.5
C01I C01D H01C 109.5
H01A C01D H01C 109.5
H01B C01D H01C 109.5
O1 C01G C01K 113.1(4)
O1 C01G H01D 109.0
C01K C01G H01D 109.0
O1 C01G H01E 109.0
C01K C01G H01E 109.0
H01D C01G H01E 107.8
O1 C01I C01D 110.8(3)
O1 C01I H01F 109.5
C01D C01I H01F 109.5
O1 C01I H01G 109.5
C01D C01I H01G 109.5
H01F C01I H01G 108.1
C01G C01K H01H 109.5
C01G C01K H01I 109.5
H01H C01K H01I 109.5
C01G C01K H01J 109.5
H01H C01K H01J 109.5
H01I C01K H01J 109.5
C15 C20 C19 121.2(3)
C15 C20 H20 119.4
C19 C20 H20 119.4
C22 C21 C26 118.0(3)
C22 C21 C14 122.1(2)
C26 C21 C14 119.9(2)
C21 C22 C23 121.1(3)
C21 C22 H22 119.4
C23 C22 H22 119.4
C24 C23 C22 120.3(3)
C24 C23 H23 119.9
C22 C23 H23 119.9
C23 C24 C25 119.7(3)
C23 C24 H24 120.1
C25 C24 H24 120.1
C24 C25 C26 120.8(3)
C24 C25 H25 119.6
C26 C25 H25 119.6
C21 C26 C25 120.1(3)
C21 C26 H26 120.0
C25 C26 H26 120.0
C28 C27 C32 120.0(2)
C28 C27 N2 119.6(2)
C32 C27 N2 120.3(2)
C29 C28 C27 118.8(2)
C29 C28 C35 120.3(2)
C27 C28 C35 120.84(19)
C30 C29 C28 122.2(2)
C30 C29 H29 118.9
C28 C29 H29 118.9
C31 C30 C29 117.8(2)
C31 C30 C34 121.1(2)
C29 C30 C34 121.1(3)
C30 C31 C32 122.5(2)
C30 C31 H31 118.7
C32 C31 H31 118.7
C31 C32 C27 118.6(2)
C31 C32 C33 119.7(2)
C27 C32 C33 121.6(2)
C32 C33 H33A 109.5
C32 C33 H33B 109.5
H33A C33 H33B 109.5
C32 C33 H33C 109.5
H33A C33 H33C 109.5
H33B C33 H33C 109.5
C30 C34 H34A 109.5
C30 C34 H34B 109.5
H34A C34 H34B 109.5
C30 C34 H34C 109.5
H34A C34 H34C 109.5
H34B C34 H34C 109.5
C36 C35 C28 112.07(19)
C36 C35 C42 112.99(19)
C28 C35 C42 112.39(18)
C36 C35 H35 106.3
C28 C35 H35 106.3
C42 C35 H35 106.3
C37 C36 C41 117.4(2)
C37 C36 C35 122.9(2)
C41 C36 C35 119.7(2)
C36 C37 C38 121.2(2)
C36 C37 H37 119.4
C38 C37 H37 119.4
C39 C38 C37 120.0(3)
C39 C38 H38 120.0
C37 C38 H38 120.0
C40 C39 C38 119.8(3)
C40 C39 H39 120.1
C38 C39 H39 120.1
C39 C40 C41 120.1(3)
C39 C40 H40 119.9
C41 C40 H40 119.9
C40 C41 C36 121.5(3)
C40 C41 H41 119.3
C36 C41 H41 119.3
C43 C42 C47 118.3(3)
C43 C42 C35 123.1(2)
C47 C42 C35 118.7(2)
C42 C43 C44 120.2(3)
C42 C43 H43 119.9
C44 C43 H43 119.9
C45 C44 C43 120.7(3)
C45 C44 H44 119.7
C43 C44 H44 119.7
C44 C45 C46 119.7(3)
C44 C45 H45 120.1
C46 C45 H45 120.1
C45 C46 C47 120.1(3)
C45 C46 H46 119.9
C47 C46 H46 119.9
C42 C47 C46 120.9(3)
C42 C47 H47 119.5
C46 C47 H47 119.5

loop_
_geom_bond_atom_site_label_1
_geom_bond_atom_site_label_2
_geom_bond_distance
I1 Mg1 2.6948(8)
C1 C2 1.512(3)
C1 H1A 0.9600
C1 H1B 0.9600
C1 H1C 0.9600
N1 C2 1.326(3)
N1 C6 1.429(3)
N1 Mg1 2.053(2)
O1 C01I 1.445(3)
O1 C01G 1.454(4)
O1 Mg1 2.056(2)
Mg1 N2 2.035(2)
N2 C4 1.330(3)
N2 C27 1.429(3)
C2 C3 1.391(3)
C6 C11 1.391(3)
C6 C7 1.396(3)
C5 C4 1.506(3)
C5 H5A 0.9600
C5 H5B 0.9600
C5 H5C 0.9600
C4 C3 1.394(3)
C3 H3 0.9300
C7 C8 1.385(3)
C7 C14 1.520(3)
C9 C10 1.377(4)
C9 C8 1.379(4)
C9 C13 1.496(4)
C8 H8 0.9300
C10 C11 1.383(4)
C10 H10 0.9300
C11 C12 1.500(4)
C12 H12A 0.9600
C12 H12B 0.9600
C12 H12C 0.9600
C13 H13A 0.9600
C13 H13B 0.9600
C13 H13C 0.9600
C14 C15 1.520(3)
C14 C21 1.520(4)
C14 H14 0.9800
C15 C20 1.378(4)
C15 C16 1.380(3)
C17 C18 1.362(5)
C17 C16 1.386(4)
C17 H17 0.9300
C16 H16 0.9300
C18 C19 1.366(5)
C18 H18 0.9300
C19 C20 1.379(4)
C19 H19 0.9300
C01D C01I 1.484(5)
C01D H01A 0.9600
C01D H01B 0.9600
C01D H01C 0.9600
C01G C01K 1.475(6)
C01G H01D 0.9700
C01G H01E 0.9700
C01I H01F 0.9700
C01I H01G 0.9700
C01K H01H 0.9600
C01K H01I 0.9600
C01K H01J 0.9600
C20 H20 0.9300
C21 C22 1.374(4)
C21 C26 1.380(4)
C22 C23 1.381(4)
C22 H22 0.9300
C23 C24 1.354(5)
C23 H23 0.9300
C24 C25 1.354(6)
C24 H24 0.9300
C25 C26 1.389(5)
C25 H25 0.9300
C26 H26 0.9300
C27 C28 1.391(3)
C27 C32 1.401(3)
C28 C29 1.387(3)
C28 C35 1.517(3)
C29 C30 1.379(3)
C29 H29 0.9300
C30 C31 1.375(4)
C30 C34 1.501(3)
C31 C32 1.382(4)
C31 H31 0.9300
C32 C33 1.495(4)
C33 H33A 0.9600
C33 H33B 0.9600
C33 H33C 0.9600
C34 H34A 0.9600
C34 H34B 0.9600
C34 H34C 0.9600
C35 C36 1.515(3)
C35 C42 1.523(3)
C35 H35 0.9800
C36 C37 1.380(3)
C36 C41 1.381(3)
C37 C38 1.381(4)
C37 H37 0.9300
C38 C39 1.367(4)
C38 H38 0.9300
C39 C40 1.362(5)
C39 H39 0.9300
C40 C41 1.374(4)
C40 H40 0.9300
C41 H41 0.9300
C42 C43 1.372(4)
C42 C47 1.374(4)
C43 C44 1.394(4)
C43 H43 0.9300
C44 C45 1.349(5)
C44 H44 0.9300
C45 C46 1.362(5)
C45 H45 0.9300
C46 C47 1.384(5)
C46 H46 0.9300
C47 H47 0.9300

loop_
_geom_torsion_atom_site_label_1
_geom_torsion_atom_site_label_2
_geom_torsion_atom_site_label_3
_geom_torsion_atom_site_label_4
_geom_torsion
C6 N1 C2 C3 -169.7(2)
Mg1 N1 C2 C3 7.7(3)
C6 N1 C2 C1 8.9(3)
Mg1 N1 C2 C1 -173.69(19)
C2 N1 C6 C11 79.3(3)
Mg1 N1 C6 C11 -97.9(2)
C2 N1 C6 C7 -102.6(3)
Mg1 N1 C6 C7 80.2(3)
C27 N2 C4 C3 169.0(2)
Mg1 N2 C4 C3 -16.8(3)
C27 N2 C4 C5 -8.6(3)
Mg1 N2 C4 C5 165.58(19)
N1 C2 C3 C4 15.6(5)
C1 C2 C3 C4 -163.1(3)
N2 C4 C3 C2 -10.1(5)
C5 C4 C3 C2 167.6(3)
C11 C6 C7 C8 -3.0(3)
N1 C6 C7 C8 178.9(2)
C11 C6 C7 C14 180.0(2)
N1 C6 C7 C14 1.8(3)
C10 C9 C8 C7 1.8(4)
C13 C9 C8 C7 -177.6(3)
C6 C7 C8 C9 0.7(4)
C14 C7 C8 C9 177.8(2)
C8 C9 C10 C11 -2.2(4)
C13 C9 C10 C11 177.2(3)
C9 C10 C11 C6 0.0(4)
C9 C10 C11 C12 -179.6(3)
C7 C6 C11 C10 2.6(4)
N1 C6 C11 C10 -179.2(2)
C7 C6 C11 C12 -177.8(3)
N1 C6 C11 C12 0.4(4)
C8 C7 C14 C15 31.4(3)
C6 C7 C14 C15 -151.6(2)
C8 C7 C14 C21 -97.3(3)
C6 C7 C14 C21 79.7(3)
C7 C14 C15 C20 67.6(3)
C21 C14 C15 C20 -165.2(2)
C7 C14 C15 C16 -110.0(3)
C21 C14 C15 C16 17.2(3)
C20 C15 C16 C17 -1.0(4)
C14 C15 C16 C17 176.6(3)
C18 C17 C16 C15 -0.2(5)
C16 C17 C18 C19 0.9(5)
C17 C18 C19 C20 -0.3(5)
C01I O1 C01G C01K -80.5(4)
Mg1 O1 C01G C01K 134.1(3)
C01G O1 C01I C01D 175.0(3)
Mg1 O1 C01I C01D -42.8(4)
C16 C15 C20 C19 1.7(5)
C14 C15 C20 C19 -176.1(3)
C18 C19 C20 C15 -1.0(5)
C15 C14 C21 C22 -80.9(3)
C7 C14 C21 C22 46.3(3)
C15 C14 C21 C26 100.4(3)
C7 C14 C21 C26 -132.4(2)
C26 C21 C22 C23 -0.5(4)
C14 C21 C22 C23 -179.3(3)
C21 C22 C23 C24 0.7(5)
C22 C23 C24 C25 -0.5(5)
C23 C24 C25 C26 0.2(5)
C22 C21 C26 C25 0.3(4)
C14 C21 C26 C25 179.1(3)
C24 C25 C26 C21 -0.1(5)
C4 N2 C27 C28 -90.5(3)
Mg1 N2 C27 C28 95.9(2)
C4 N2 C27 C32 91.0(3)
Mg1 N2 C27 C32 -82.6(3)
C32 C27 C28 C29 -0.5(3)
N2 C27 C28 C29 -179.0(2)
C32 C27 C28 C35 -177.5(2)
N2 C27 C28 C35 4.0(3)
C27 C28 C29 C30 -1.6(4)
C35 C28 C29 C30 175.4(2)
C28 C29 C30 C31 2.8(4)
C28 C29 C30 C34 -174.7(3)
C29 C30 C31 C32 -1.9(4)
C34 C30 C31 C32 175.5(3)
C30 C31 C32 C27 -0.1(4)
C30 C31 C32 C33 179.9(3)
C28 C27 C32 C31 1.3(4)
N2 C27 C32 C31 179.8(2)
C28 C27 C32 C33 -178.7(3)
N2 C27 C32 C33 -0.2(4)
C29 C28 C35 C36 -86.0(3)
C27 C28 C35 C36 90.9(2)
C29 C28 C35 C42 42.5(3)
C27 C28 C35 C42 -140.5(2)
C28 C35 C36 C37 34.4(3)
C42 C35 C36 C37 -93.8(3)
C28 C35 C36 C41 -144.8(2)
C42 C35 C36 C41 87.0(3)
C41 C36 C37 C38 0.1(4)
C35 C36 C37 C38 -179.2(2)
C36 C37 C38 C39 0.5(4)
C37 C38 C39 C40 -0.8(5)
C38 C39 C40 C41 0.5(5)
C39 C40 C41 C36 0.1(5)
C37 C36 C41 C40 -0.4(4)
C35 C36 C41 C40 178.9(3)
C36 C35 C42 C43 23.1(3)
C28 C35 C42 C43 -104.9(3)
C36 C35 C42 C47 -156.2(2)
C28 C35 C42 C47 75.8(3)
C47 C42 C43 C44 -2.4(4)
C35 C42 C43 C44 178.3(2)
C42 C43 C44 C45 0.9(5)
C43 C44 C45 C46 0.8(5)
C44 C45 C46 C47 -0.9(5)
C43 C42 C47 C46 2.3(4)
C35 C42 C47 C46 -178.4(3)
C45 C46 C47 C42 -0.7(5)
